data_7216810
loop_
_publ_author_name
'Yang, Yan'
'Yang, Jin'
'Du, Peng'
'Liu, Ying-Ying'
'Ma, Jian-Fang'

_publ_section_title
;
 A series of metal--organic frameworks based on a semi-rigid bifunctional
 ligand 5-[(1H-1,2,4-triazol-1-yl)methoxy] isophthalic acid and flexible
 N-donor bridging ligands
;
_journal_issue 28
_journal_name_full CrystEngComm
_journal_page_first 6380
_journal_paper_doi 10.1039/c3ce42625d
_journal_volume 16
_journal_year 2014
_chemical_formula_moiety 'C36 H38 Mn2 N12 O10'
_chemical_formula_sum 'C36 H38 Mn2 N12 O10'
_chemical_formula_weight 908.66
_chemical_name_systematic
;
 ?
;
_space_group_IT_number 2
_symmetry_cell_setting triclinic
_symmetry_space_group_name_Hall '-P 1'
_symmetry_space_group_name_H-M 'P -1'
_atom_sites_solution_hydrogens geom
_atom_sites_solution_primary direct
_atom_sites_solution_secondary difmap
_audit_creation_method SHELXL-97
_cell_angle_alpha 100.966(9)
_cell_angle_beta 110.157(11)
_cell_angle_gamma 103.494(11)
_cell_formula_units_Z 1
_cell_length_a 8.9623(13)
_cell_length_b 10.1747(11)
_cell_length_c 12.1422(10)
_cell_measurement_reflns_used 2955
_cell_measurement_temperature 293(2)
_cell_measurement_theta_max 29.1451
_cell_measurement_theta_min 3.0939
_cell_volume 965.3(2)
_computing_cell_refinement 'CrysAlisPro(1.171.35.21) (Agilent Tech., 2012)'
_computing_data_collection 'CrysAlisPro(1.171.35.21) (Agilent Tech., 2012)'
_computing_data_reduction 'CrysAlisPro(1.171.35.21) (Agilent Tech., 2012)'
_computing_structure_refinement 'SHELXL-97 (Sheldrick, 2008)'
_computing_structure_solution 'SHELXS-97 (Sheldrick, 2008)'
_diffrn_ambient_temperature 293(2)
_diffrn_measured_fraction_theta_full 0.996
_diffrn_measured_fraction_theta_max 0.971
_diffrn_measurement_device_type 'Oxford Diffraction Gemini R Ultra'
_diffrn_measurement_method '\w scan'
_diffrn_radiation_monochromator graphite
_diffrn_radiation_source 'fine-focus sealed tube'
_diffrn_radiation_type MoK\a
_diffrn_radiation_wavelength 0.71073
_diffrn_reflns_av_R_equivalents 0.0263
_diffrn_reflns_av_sigmaI/netI 0.0487
_diffrn_reflns_limit_h_max 9
_diffrn_reflns_limit_h_min -11
_diffrn_reflns_limit_k_max 13
_diffrn_reflns_limit_k_min -12
_diffrn_reflns_limit_l_max 15
_diffrn_reflns_limit_l_min -15
_diffrn_reflns_number 6871
_diffrn_reflns_theta_full 25.00
_diffrn_reflns_theta_max 27.10
_diffrn_reflns_theta_min 3.10
_exptl_absorpt_coefficient_mu 0.729
_exptl_absorpt_correction_T_max 0.8679
_exptl_absorpt_correction_T_min 0.8109
_exptl_absorpt_correction_type multi-scan
_exptl_absorpt_process_details
;
CrysAlis (Oxford Diffraction, 2006)
;
_exptl_crystal_colour colorless
_exptl_crystal_density_diffrn 1.563
_exptl_crystal_density_method 'not measured'
_exptl_crystal_description block
_exptl_crystal_F_000 468
_exptl_crystal_size_max 0.30
_exptl_crystal_size_mid 0.24
_exptl_crystal_size_min 0.20
_refine_diff_density_max 0.275
_refine_diff_density_min -0.247
_refine_diff_density_rms 0.054
_refine_ls_extinction_method none
_refine_ls_goodness_of_fit_ref 1.062
_refine_ls_hydrogen_treatment constr
_refine_ls_matrix_type full
_refine_ls_number_parameters 271
_refine_ls_number_reflns 4130
_refine_ls_number_restraints 0
_refine_ls_restrained_S_all 1.062
_refine_ls_R_factor_all 0.0504
_refine_ls_R_factor_gt 0.0372
_refine_ls_shift/su_max 0.010
_refine_ls_shift/su_mean 0.001
_refine_ls_structure_factor_coef Fsqd
_refine_ls_weighting_details 'calc w=1/[\s^2^(Fo^2^)+(0.0328P)^2^+0.0340P] where P=(Fo^2^+2Fc^2^)/3'
_refine_ls_weighting_scheme calc
_refine_ls_wR_factor_gt 0.0781
_refine_ls_wR_factor_ref 0.0857
_reflns_number_gt 3404
_reflns_number_total 4130
_reflns_threshold_expression >2\s(I)
_cod_data_source_file c3ce42625d3.cif
_cod_data_source_block Compound-3
_cod_original_cell_volume 965.28(19)
_cod_database_code 7216810

loop_
_symmetry_equiv_pos_as_xyz
'x, y, z'
'-x, -y, -z'

loop_
_atom_site_label
_atom_site_type_symbol
_atom_site_fract_x
_atom_site_fract_y
_atom_site_fract_z
_atom_site_U_iso_or_equiv
_atom_site_adp_type
_atom_site_occupancy
_atom_site_symmetry_multiplicity
_atom_site_calc_flag
_atom_site_refinement_flags
Mn1 Mn 0.16203(4) 0.36217(3) 0.01972(3) 0.02578(11) Uani 1 1 d .
C1 C 0.3820(2) 0.06533(19) 0.10827(17) 0.0247(4) Uani 1 1 d .
C2 C 0.2789(2) -0.06948(19) 0.08628(17) 0.0259(4) Uani 1 1 d .
H2 H 0.1628 -0.0904 0.0533 0.031 Uiso 1 1 calc R
C3 C 0.3489(2) -0.17397(18) 0.11350(17) 0.0236(4) Uani 1 1 d .
C4 C 0.5214(2) -0.14156(19) 0.16517(17) 0.0253(4) Uani 1 1 d .
H4 H 0.5686 -0.2122 0.1795 0.030 Uiso 1 1 calc R
C5 C 0.6239(2) -0.0037(2) 0.19551(17) 0.0246(4) Uani 1 1 d .
C6 C 0.5559(2) 0.09970(19) 0.16543(18) 0.0264(4) Uani 1 1 d .
H6 H 0.6254 0.1914 0.1831 0.032 Uiso 1 1 calc R
C7 C 0.3046(2) 0.1742(2) 0.07096(18) 0.0269(4) Uani 1 1 d .
C8 C 0.2374(2) -0.32066(19) 0.09051(17) 0.0250(4) Uani 1 1 d .
C9 C 0.8936(3) 0.1511(2) 0.34093(19) 0.0368(5) Uani 1 1 d .
H9A H 0.9849 0.1401 0.4063 0.044 Uiso 1 1 calc R
H9B H 0.8269 0.1909 0.3771 0.044 Uiso 1 1 calc R
C10 C 1.0436(3) 0.4356(2) 0.2464(2) 0.0403(5) Uani 1 1 d .
H10 H 1.0670 0.5300 0.2474 0.048 Uiso 1 1 calc R
C11 C 1.0273(3) 0.2240(2) 0.2019(2) 0.0359(5) Uani 1 1 d .
H11 H 1.0342 0.1368 0.1680 0.043 Uiso 1 1 calc R
C12 C 0.0871(3) 0.2500(2) -0.2667(2) 0.0414(6) Uani 1 1 d .
H12 H -0.0005 0.1731 -0.2753 0.050 Uiso 1 1 calc R
C13 C 0.2934(3) 0.4350(2) -0.18595(19) 0.0307(5) Uani 1 1 d .
H13 H 0.3810 0.5153 -0.1303 0.037 Uiso 1 1 calc R
C14 C 0.3374(3) 0.4585(3) -0.3757(2) 0.0470(6) Uani 1 1 d .
H14A H 0.3825 0.5602 -0.3378 0.056 Uiso 1 1 calc R
H14B H 0.2551 0.4400 -0.4584 0.056 Uiso 1 1 calc R
C15 C 0.4779(3) 0.4038(3) -0.3821(2) 0.0486(6) Uani 1 1 d .
H15A H 0.5422 0.4641 -0.4142 0.058 Uiso 1 1 calc R
H15B H 0.5524 0.4126 -0.2992 0.058 Uiso 1 1 calc R
C16 C 0.4250(4) 0.2533(3) -0.4590(2) 0.0588(7) Uani 1 1 d .
H16A H 0.3544 0.2440 -0.5431 0.071 Uiso 1 1 calc R
H16B H 0.3589 0.1920 -0.4288 0.071 Uiso 1 1 calc R
C17 C 0.5755(4) 0.2057(3) -0.4571(3) 0.0716(9) Uani 1 1 d .
H17A H 0.6381 0.2655 -0.4905 0.086 Uiso 1 1 calc R
H17B H 0.6487 0.2213 -0.3722 0.086 Uiso 1 1 calc R
C18 C 0.5340(4) 0.0526(3) -0.5273(3) 0.0763(10) Uani 1 1 d .
H18A H 0.4527 0.0342 -0.6103 0.092 Uiso 1 1 calc R
H18B H 0.6352 0.0390 -0.5327 0.092 Uiso 1 1 calc R
N1 N 0.9624(2) 0.24761(17) 0.28288(15) 0.0299(4) Uani 1 1 d .
N2 N 0.9717(3) 0.38551(19) 0.31369(18) 0.0430(5) Uani 1 1 d .
N3 N 1.0815(2) 0.34124(18) 0.17546(16) 0.0343(4) Uani 1 1 d .
N4 N 0.1902(2) 0.34660(17) -0.15709(15) 0.0311(4) Uani 1 1 d .
N5 N 0.1196(3) 0.2724(2) -0.36012(18) 0.0467(5) Uani 1 1 d .
N6 N 0.2543(2) 0.39305(19) -0.30547(16) 0.0360(4) Uani 1 1 d .
O1 O 0.39402(17) 0.30249(14) 0.11182(13) 0.0348(3) Uani 1 1 d .
O2 O 0.15144(17) 0.13519(14) 0.00094(13) 0.0321(3) Uani 1 1 d .
O3 O 0.09352(17) -0.33576(14) 0.08777(13) 0.0342(3) Uani 1 1 d .
O4 O 0.29839(17) -0.41943(13) 0.07976(13) 0.0328(3) Uani 1 1 d .
O5 O 0.79402(17) 0.01929(14) 0.25638(14) 0.0348(3) Uani 1 1 d .

loop_
_atom_site_aniso_label
_atom_site_aniso_U_11
_atom_site_aniso_U_22
_atom_site_aniso_U_33
_atom_site_aniso_U_23
_atom_site_aniso_U_13
_atom_site_aniso_U_12
Mn1 0.02338(17) 0.01698(16) 0.0385(2) 0.01169(13) 0.01294(14) 0.00582(12)
C1 0.0262(10) 0.0179(9) 0.0296(10) 0.0081(8) 0.0101(9) 0.0072(8)
C2 0.0212(10) 0.0206(9) 0.0342(11) 0.0094(8) 0.0092(9) 0.0057(8)
C3 0.0248(10) 0.0157(9) 0.0280(10) 0.0064(8) 0.0097(9) 0.0037(8)
C4 0.0266(10) 0.0189(9) 0.0346(11) 0.0108(9) 0.0140(9) 0.0100(8)
C5 0.0196(10) 0.0237(10) 0.0300(11) 0.0101(8) 0.0096(8) 0.0050(8)
C6 0.0270(11) 0.0159(9) 0.0344(11) 0.0073(8) 0.0128(9) 0.0031(8)
C7 0.0271(11) 0.0198(10) 0.0375(12) 0.0121(9) 0.0160(10) 0.0074(8)
C8 0.0248(10) 0.0188(9) 0.0269(10) 0.0088(8) 0.0062(9) 0.0042(8)
C9 0.0254(11) 0.0398(12) 0.0352(12) 0.0160(10) 0.0075(10) -0.0034(10)
C10 0.0446(14) 0.0263(11) 0.0569(15) 0.0183(11) 0.0251(12) 0.0121(10)
C11 0.0411(13) 0.0267(11) 0.0440(13) 0.0122(10) 0.0212(11) 0.0106(10)
C12 0.0335(13) 0.0299(12) 0.0511(15) 0.0069(11) 0.0140(11) 0.0025(10)
C13 0.0280(11) 0.0267(11) 0.0331(12) 0.0076(9) 0.0109(9) 0.0051(9)
C14 0.0594(16) 0.0423(14) 0.0388(13) 0.0181(11) 0.0205(13) 0.0099(12)
C15 0.0510(15) 0.0557(16) 0.0414(14) 0.0201(13) 0.0225(12) 0.0109(13)
C16 0.0664(19) 0.0602(18) 0.0532(17) 0.0152(14) 0.0309(15) 0.0180(15)
C17 0.086(2) 0.063(2) 0.083(2) 0.0203(17) 0.054(2) 0.0273(18)
C18 0.104(3) 0.073(2) 0.079(2) 0.0246(18) 0.064(2) 0.035(2)
N1 0.0243(9) 0.0247(9) 0.0345(10) 0.0096(8) 0.0090(8) 0.0008(7)
N2 0.0508(12) 0.0308(10) 0.0567(12) 0.0149(9) 0.0307(11) 0.0148(9)
N3 0.0358(10) 0.0273(9) 0.0446(11) 0.0163(8) 0.0194(9) 0.0091(8)
N4 0.0283(9) 0.0270(9) 0.0403(10) 0.0111(8) 0.0160(8) 0.0092(8)
N5 0.0458(12) 0.0406(11) 0.0395(11) 0.0048(9) 0.0118(10) 0.0028(10)
N6 0.0373(11) 0.0319(10) 0.0355(11) 0.0108(8) 0.0131(9) 0.0074(8)
O1 0.0286(8) 0.0158(7) 0.0541(9) 0.0108(7) 0.0111(7) 0.0052(6)
O2 0.0242(7) 0.0217(7) 0.0476(9) 0.0146(7) 0.0092(7) 0.0072(6)
O3 0.0210(7) 0.0277(8) 0.0541(9) 0.0178(7) 0.0142(7) 0.0053(6)
O4 0.0296(8) 0.0159(7) 0.0516(9) 0.0107(6) 0.0148(7) 0.0075(6)
O5 0.0207(7) 0.0256(7) 0.0537(9) 0.0160(7) 0.0094(7) 0.0049(6)

loop_
_atom_type_symbol
_atom_type_description
_atom_type_scat_dispersion_real
_atom_type_scat_dispersion_imag
_atom_type_scat_source
C C 0.0033 0.0016 'International Tables Vol C Tables 4.2.6.8 and 6.1.1.4'
H H 0.0000 0.0000 'International Tables Vol C Tables 4.2.6.8 and 6.1.1.4'
N N 0.0061 0.0033 'International Tables Vol C Tables 4.2.6.8 and 6.1.1.4'
O O 0.0106 0.0060 'International Tables Vol C Tables 4.2.6.8 and 6.1.1.4'
Mn Mn 0.3368 0.7283 'International Tables Vol C Tables 4.2.6.8 and 6.1.1.4'

loop_
_geom_angle_atom_site_label_1
_geom_angle_atom_site_label_2
_geom_angle_atom_site_label_3
_geom_angle
_geom_angle_site_symmetry_1
_geom_angle_site_symmetry_3
O4 Mn1 O3 107.70(5) 1_565 2
O4 Mn1 N4 89.08(6) 1_565 .
O3 Mn1 N4 84.34(6) 2 .
O4 Mn1 O2 151.14(5) 1_565 .
O3 Mn1 O2 100.95(5) 2 .
N4 Mn1 O2 90.42(6) . .
O4 Mn1 N3 101.13(6) 1_565 1_455
O3 Mn1 N3 86.50(6) 2 1_455
N4 Mn1 N3 167.99(6) . 1_455
O2 Mn1 N3 83.70(6) . 1_455
O4 Mn1 O1 93.33(5) 1_565 .
O3 Mn1 O1 158.92(5) 2 .
N4 Mn1 O1 94.99(6) . .
O2 Mn1 O1 57.97(5) . .
N3 Mn1 O1 90.77(6) 1_455 .
O4 Mn1 C7 122.36(6) 1_565 .
O3 Mn1 C7 129.90(6) 2 .
N4 Mn1 C7 94.19(6) . .
O2 Mn1 C7 28.97(5) . .
N3 Mn1 C7 85.74(6) 1_455 .
O1 Mn1 C7 29.03(5) . .
C2 C1 C6 120.20(17) . .
C2 C1 C7 119.26(17) . .
C6 C1 C7 120.54(17) . .
C1 C2 C3 119.89(18) . .
C1 C2 H2 120.1 . .
C3 C2 H2 120.1 . .
C4 C3 C2 119.86(17) . .
C4 C3 C8 119.98(16) . .
C2 C3 C8 120.13(17) . .
C3 C4 C5 119.86(17) . .
C3 C4 H4 120.1 . .
C5 C4 H4 120.1 . .
C6 C5 C4 120.60(18) . .
C6 C5 O5 124.37(17) . .
C4 C5 O5 115.03(16) . .
C5 C6 C1 119.31(17) . .
C5 C6 H6 120.3 . .
C1 C6 H6 120.3 . .
O2 C7 O1 121.63(17) . .
O2 C7 C1 119.11(17) . .
O1 C7 C1 119.25(18) . .
O2 C7 Mn1 60.33(9) . .
O1 C7 Mn1 61.43(10) . .
C1 C7 Mn1 175.51(14) . .
O3 C8 O4 124.52(17) . .
O3 C8 C3 118.27(17) . .
O4 C8 C3 117.16(17) . .
O5 C9 N1 111.20(17) . .
O5 C9 H9A 109.4 . .
N1 C9 H9A 109.4 . .
O5 C9 H9B 109.4 . .
N1 C9 H9B 109.4 . .
H9A C9 H9B 108.0 . .
N2 C10 N3 115.43(19) . .
N2 C10 H10 122.3 . .
N3 C10 H10 122.3 . .
N1 C11 N3 110.67(18) . .
N1 C11 H11 124.7 . .
N3 C11 H11 124.7 . .
N5 C12 N4 115.1(2) . .
N5 C12 H12 122.5 . .
N4 C12 H12 122.5 . .
N4 C13 N6 110.28(19) . .
N4 C13 H13 124.9 . .
N6 C13 H13 124.9 . .
N6 C14 C15 112.43(18) . .
N6 C14 H14A 109.1 . .
C15 C14 H14A 109.1 . .
N6 C14 H14B 109.1 . .
C15 C14 H14B 109.1 . .
H14A C14 H14B 107.8 . .
C16 C15 C14 115.8(2) . .
C16 C15 H15A 108.3 . .
C14 C15 H15A 108.3 . .
C16 C15 H15B 108.3 . .
C14 C15 H15B 108.3 . .
H15A C15 H15B 107.4 . .
C15 C16 C17 112.2(2) . .
C15 C16 H16A 109.2 . .
C17 C16 H16A 109.2 . .
C15 C16 H16B 109.2 . .
C17 C16 H16B 109.2 . .
H16A C16 H16B 107.9 . .
C18 C17 C16 115.8(3) . .
C18 C17 H17A 108.3 . .
C16 C17 H17A 108.3 . .
C18 C17 H17B 108.3 . .
C16 C17 H17B 108.3 . .
H17A C17 H17B 107.4 . .
C18 C18 C17 114.7(3) 2_654 .
C18 C18 H18A 108.6 2_654 .
C17 C18 H18A 108.6 . .
C18 C18 H18B 108.6 2_654 .
C17 C18 H18B 108.6 . .
H18A C18 H18B 107.6 . .
C11 N1 N2 109.96(16) . .
C11 N1 C9 129.48(18) . .
N2 N1 C9 120.52(18) . .
C10 N2 N1 101.86(17) . .
C11 N3 C10 102.08(17) . .
C11 N3 Mn1 127.43(14) . 1_655
C10 N3 Mn1 129.24(14) . 1_655
C13 N4 C12 102.70(17) . .
C13 N4 Mn1 130.15(14) . .
C12 N4 Mn1 126.64(14) . .
C12 N5 N6 102.07(18) . .
C13 N6 N5 109.87(17) . .
C13 N6 C14 128.35(19) . .
N5 N6 C14 121.77(18) . .
C7 O1 Mn1 89.53(12) . .
C7 O2 Mn1 90.70(11) . .
C8 O3 Mn1 146.78(14) . 2
C8 O4 Mn1 125.54(13) . 1_545
C5 O5 C9 118.09(16) . .

loop_
_geom_bond_atom_site_label_1
_geom_bond_atom_site_label_2
_geom_bond_distance
_geom_bond_site_symmetry_2
Mn1 O4 2.1131(13) 1_565
Mn1 O3 2.1308(14) 2
Mn1 N4 2.2271(17) .
Mn1 O2 2.2533(13) .
Mn1 N3 2.2727(17) 1_455
Mn1 O1 2.2775(14) .
Mn1 C7 2.5932(19) .
C1 C2 1.380(3) .
C1 C6 1.394(3) .
C1 C7 1.498(3) .
C2 C3 1.391(3) .
C2 H2 0.9300 .
C3 C4 1.381(3) .
C3 C8 1.503(2) .
C4 C5 1.384(2) .
C4 H4 0.9300 .
C5 C6 1.380(3) .
C5 O5 1.384(2) .
C6 H6 0.9300 .
C7 O2 1.256(2) .
C7 O1 1.259(2) .
C8 O3 1.250(2) .
C8 O4 1.258(2) .
C9 O5 1.391(2) .
C9 N1 1.457(2) .
C9 H9A 0.9700 .
C9 H9B 0.9700 .
C10 N2 1.309(3) .
C10 N3 1.348(3) .
C10 H10 0.9300 .
C11 N1 1.316(3) .
C11 N3 1.321(2) .
C11 H11 0.9300 .
C12 N5 1.311(3) .
C12 N4 1.350(3) .
C12 H12 0.9300 .
C13 N4 1.320(2) .
C13 N6 1.325(3) .
C13 H13 0.9300 .
C14 N6 1.465(3) .
C14 C15 1.510(3) .
C14 H14A 0.9700 .
C14 H14B 0.9700 .
C15 C16 1.501(3) .
C15 H15A 0.9700 .
C15 H15B 0.9700 .
C16 C17 1.530(4) .
C16 H16A 0.9700 .
C16 H16B 0.9700 .
C17 C18 1.516(4) .
C17 H17A 0.9700 .
C17 H17B 0.9700 .
C18 C18 1.483(5) 2_654
C18 H18A 0.9700 .
C18 H18B 0.9700 .
N1 N2 1.356(2) .
N3 Mn1 2.2727(17) 1_655
N5 N6 1.361(3) .
O3 Mn1 2.1308(14) 2
O4 Mn1 2.1132(13) 1_545

loop_
_geom_torsion_atom_site_label_1
_geom_torsion_atom_site_label_2
_geom_torsion_atom_site_label_3
_geom_torsion_atom_site_label_4
_geom_torsion
_geom_torsion_site_symmetry_1
_geom_torsion_site_symmetry_4
C6 C1 C2 C3 -4.4(3) . .
C7 C1 C2 C3 176.06(17) . .
C1 C2 C3 C4 1.6(3) . .
C1 C2 C3 C8 179.61(17) . .
C2 C3 C4 C5 3.3(3) . .
C8 C3 C4 C5 -174.73(17) . .
C3 C4 C5 C6 -5.4(3) . .
C3 C4 C5 O5 174.61(17) . .
C4 C5 C6 C1 2.5(3) . .
O5 C5 C6 C1 -177.49(17) . .
C2 C1 C6 C5 2.4(3) . .
C7 C1 C6 C5 -178.09(17) . .
C2 C1 C7 O2 -13.0(3) . .
C6 C1 C7 O2 167.49(18) . .
C2 C1 C7 O1 166.01(18) . .
C6 C1 C7 O1 -13.5(3) . .
C2 C1 C7 Mn1 68.5(19) . .
C6 C1 C7 Mn1 -111.0(18) . .
O4 Mn1 C7 O2 -174.84(10) 1_565 .
O3 Mn1 C7 O2 2.84(14) 2 .
N4 Mn1 C7 O2 -83.28(12) . .
N3 Mn1 C7 O2 84.68(12) 1_455 .
O1 Mn1 C7 O2 -176.01(19) . .
O4 Mn1 C7 O1 1.18(14) 1_565 .
O3 Mn1 C7 O1 178.85(10) 2 .
N4 Mn1 C7 O1 92.74(12) . .
O2 Mn1 C7 O1 176.01(19) . .
N3 Mn1 C7 O1 -99.31(12) 1_455 .
O4 Mn1 C7 C1 101.2(18) 1_565 .
O3 Mn1 C7 C1 -81.1(19) 2 .
N4 Mn1 C7 C1 -167.3(18) . .
O2 Mn1 C7 C1 -84.0(18) . .
N3 Mn1 C7 C1 0.7(18) 1_455 .
O1 Mn1 C7 C1 100.0(19) . .
C4 C3 C8 O3 154.07(18) . .
C2 C3 C8 O3 -24.0(3) . .
C4 C3 C8 O4 -23.4(3) . .
C2 C3 C8 O4 158.54(17) . .
N6 C14 C15 C16 69.8(3) . .
C14 C15 C16 C17 -178.2(2) . .
C15 C16 C17 C18 177.1(2) . .
C16 C17 C18 C18 -68.8(5) . 2_654
N3 C11 N1 N2 0.0(2) . .
N3 C11 N1 C9 -177.67(18) . .
O5 C9 N1 C11 -42.5(3) . .
O5 C9 N1 N2 140.02(19) . .
N3 C10 N2 N1 -0.2(3) . .
C11 N1 N2 C10 0.1(2) . .
C9 N1 N2 C10 178.02(18) . .
N1 C11 N3 C10 -0.1(2) . .
N1 C11 N3 Mn1 -168.15(13) . 1_655
N2 C10 N3 C11 0.2(3) . .
N2 C10 N3 Mn1 167.94(15) . 1_655
N6 C13 N4 C12 -0.2(2) . .
N6 C13 N4 Mn1 -172.34(13) . .
N5 C12 N4 C13 0.1(3) . .
N5 C12 N4 Mn1 172.59(15) . .
O4 Mn1 N4 C13 16.16(17) 1_565 .
O3 Mn1 N4 C13 124.05(17) 2 .
O2 Mn1 N4 C13 -134.98(17) . .
N3 Mn1 N4 C13 164.5(2) 1_455 .
O1 Mn1 N4 C13 -77.10(17) . .
C7 Mn1 N4 C13 -106.22(17) . .
O4 Mn1 N4 C12 -154.21(17) 1_565 .
O3 Mn1 N4 C12 -46.32(17) 2 .
O2 Mn1 N4 C12 54.65(17) . .
N3 Mn1 N4 C12 -5.8(4) 1_455 .
O1 Mn1 N4 C12 112.52(17) . .
C7 Mn1 N4 C12 83.40(17) . .
N4 C12 N5 N6 0.1(3) . .
N4 C13 N6 N5 0.3(2) . .
N4 C13 N6 C14 -178.94(19) . .
C12 N5 N6 C13 -0.2(2) . .
C12 N5 N6 C14 179.1(2) . .
C15 C14 N6 C13 89.1(3) . .
C15 C14 N6 N5 -90.1(3) . .
O2 C7 O1 Mn1 4.07(19) . .
C1 C7 O1 Mn1 -174.93(16) . .
O4 Mn1 O1 C7 -179.01(12) 1_565 .
O3 Mn1 O1 C7 -2.4(2) 2 .
N4 Mn1 O1 C7 -89.64(12) . .
O2 Mn1 O1 C7 -2.28(11) . .
N3 Mn1 O1 C7 79.80(12) 1_455 .
O1 C7 O2 Mn1 -4.1(2) . .
C1 C7 O2 Mn1 174.89(15) . .
O4 Mn1 O2 C7 9.06(18) 1_565 .
O3 Mn1 O2 C7 -177.78(11) 2 .
N4 Mn1 O2 C7 97.90(12) . .
N3 Mn1 O2 C7 -92.59(12) 1_455 .
O1 Mn1 O2 C7 2.28(11) . .
O4 C8 O3 Mn1 -97.5(3) . 2
C3 C8 O3 Mn1 85.2(3) . 2
O3 C8 O4 Mn1 13.0(3) . 1_545
C3 C8 O4 Mn1 -169.69(12) . 1_545
C6 C5 O5 C9 31.7(3) . .
C4 C5 O5 C9 -148.32(17) . .
N1 C9 O5 C5 -91.0(2) . .
